data_7151131
loop_
_publ_author_name
'Barbeau, Olivier R.'
'Cano-Soumillac, Celine'
'Griffin, Roger J.'
'Hardcastle, Ian R.'
'Smith, Graeme C. M.'
'Richardson, Caroline'
'Clegg, William'
'Harrington, Ross W.'
'Golding, Bernard T.'

_publ_section_title
;
 Quinolinone and pyridopyrimidinone inhibitors of DNA-dependent protein
 kinase
;
_journal_issue 16
_journal_name_full 'Organic &amp;  Biomolecular Chemistry'
_journal_page_first 2670
_journal_paper_doi 10.1039/b705095j
_journal_volume 5
_journal_year 2007
_chemical_formula_moiety 'C13 H12 F3 N3 O5 S'
_chemical_formula_sum 'C13 H12 F3 N3 O5 S'
_chemical_formula_weight 379.32
_chemical_name_systematic
;
?
;
_space_group_IT_number 14
_symmetry_cell_setting monoclinic
_symmetry_space_group_name_Hall '-P 2ybc'
_symmetry_space_group_name_H-M 'P 1 21/c 1'
_atom_sites_solution_hydrogens geom
_atom_sites_solution_primary direct
_atom_sites_solution_secondary difmap
_audit_creation_method SHELXL-97
_cell_angle_alpha 90.00
_cell_angle_beta 110.821(7)
_cell_angle_gamma 90.00
_cell_formula_units_Z 20
_cell_length_a 20.220(9)
_cell_length_b 16.889(7)
_cell_length_c 23.103(10)
_cell_measurement_reflns_used 11035
_cell_measurement_temperature 120(2)
_cell_measurement_theta_max 28.54
_cell_measurement_theta_min 2.24
_cell_volume 7374(6)
_computing_cell_refinement 'Bruker SAINT'
_computing_data_collection 'Bruker SMART'
_computing_data_reduction 'Bruker SAINT'
_computing_molecular_graphics 'Bruker SHELXTL'
_computing_publication_material 'Bruker SHELXTL and local programs'
_computing_structure_refinement 'Bruker SHELXTL'
_computing_structure_solution 'Bruker SHELXTL'
_diffrn_ambient_temperature 120(2)
_diffrn_measured_fraction_theta_full 0.999
_diffrn_measured_fraction_theta_max 0.999
_diffrn_measurement_device_type 'Bruker SMART 1K CCD diffractometer'
_diffrn_measurement_method 'thin-slice \w scans'
_diffrn_radiation_monochromator 'silicon 111'
_diffrn_radiation_source 'Daresbury SRS station 9.8'
_diffrn_radiation_type synchrotron
_diffrn_radiation_wavelength 0.6898
_diffrn_reflns_av_R_equivalents 0.0649
_diffrn_reflns_av_sigmaI/netI 0.0683
_diffrn_reflns_limit_h_max 25
_diffrn_reflns_limit_h_min -25
_diffrn_reflns_limit_k_max 21
_diffrn_reflns_limit_k_min -20
_diffrn_reflns_limit_l_max 28
_diffrn_reflns_limit_l_min -28
_diffrn_reflns_number 60275
_diffrn_reflns_theta_full 25.54
_diffrn_reflns_theta_max 25.54
_diffrn_reflns_theta_min 1.49
_diffrn_standards_decay_% 20
_diffrn_standards_number 0
_exptl_absorpt_coefficient_mu 0.289
_exptl_absorpt_correction_T_max 0.997
_exptl_absorpt_correction_T_min 0.972
_exptl_absorpt_correction_type multi-scan
_exptl_absorpt_process_details SADABS
_exptl_crystal_colour colourless
_exptl_crystal_density_diffrn 1.708
_exptl_crystal_density_method 'not measured'
_exptl_crystal_description lath
_exptl_crystal_F_000 3880
_exptl_crystal_size_max 0.10
_exptl_crystal_size_mid 0.02
_exptl_crystal_size_min 0.01
_refine_diff_density_max 0.524
_refine_diff_density_min -0.507
_refine_diff_density_rms 0.085
_refine_ls_extinction_coef 0.00018(6)
_refine_ls_extinction_expression Fc^*^=kFc[1+0.001xFc^2^\l^3^/sin(2\q)]^-1/4^
_refine_ls_extinction_method SHELXL
_refine_ls_goodness_of_fit_ref 1.023
_refine_ls_hydrogen_treatment constr
_refine_ls_matrix_type full
_refine_ls_number_parameters 1127
_refine_ls_number_reflns 15066
_refine_ls_number_restraints 0
_refine_ls_restrained_S_all 1.023
_refine_ls_R_factor_all 0.0834
_refine_ls_R_factor_gt 0.0471
_refine_ls_shift/su_max 0.001
_refine_ls_shift/su_mean 0.000
_refine_ls_structure_factor_coef Fsqd
_refine_ls_weighting_details 'calc w=1/[\s^2^(Fo^2^)+(0.0492P)^2^+3.2967P] where P=(Fo^2^+2Fc^2^)/3'
_refine_ls_weighting_scheme calc
_refine_ls_wR_factor_gt 0.1104
_refine_ls_wR_factor_ref 0.1275
_reflns_number_gt 10025
_reflns_number_total 15066
_reflns_threshold_expression I>2\s(I)
_cod_data_source_file b705095j.txt
_cod_data_source_block ssc0450_compound_16
_cod_original_sg_symbol_H-M 'P 21/c'
_cod_database_code 7151131

loop_
_symmetry_equiv_pos_as_xyz
'x, y, z'
'-x, y+1/2, -z+1/2'
'-x, -y, -z'
'x, -y-1/2, z-1/2'

loop_
_atom_site_label
_atom_site_type_symbol
_atom_site_fract_x
_atom_site_fract_y
_atom_site_fract_z
_atom_site_U_iso_or_equiv
_atom_site_adp_type
_atom_site_occupancy
_atom_site_symmetry_multiplicity
_atom_site_calc_flag
_atom_site_refinement_flags
_atom_site_disorder_assembly
_atom_site_disorder_group
C1A C 0.17043(14) 0.33610(16) 0.15202(11) 0.0193(5) Uani 1 1 d . . .
C2A C 0.15278(15) 0.41448(16) 0.15570(12) 0.0241(6) Uani 1 1 d . . .
H2A H 0.1448 0.4478 0.1207 0.029 Uiso 1 1 calc R . .
C3A C 0.14636(14) 0.44607(16) 0.20875(12) 0.0224(6) Uani 1 1 d . . .
C4A C 0.15959(15) 0.41580(16) 0.31473(12) 0.0237(6) Uani 1 1 d . . .
H4A H 0.1484 0.4696 0.3191 0.028 Uiso 1 1 calc R . .
C5A C 0.17300(15) 0.36582(17) 0.36284(12) 0.0248(6) Uani 1 1 d . . .
H5A H 0.1709 0.3845 0.4010 0.030 Uiso 1 1 calc R . .
C6A C 0.18998(14) 0.28665(16) 0.35726(12) 0.0214(6) Uani 1 1 d . . .
H6A H 0.1998 0.2512 0.3912 0.026 Uiso 1 1 calc R . .
C7A C 0.19211(14) 0.26197(15) 0.30273(11) 0.0189(5) Uani 1 1 d . . .
C8A C 0.17824(14) 0.31241(15) 0.25074(11) 0.0188(5) Uani 1 1 d . . .
C9A C 0.19795(16) 0.22303(16) 0.09733(12) 0.0245(6) Uani 1 1 d . . .
H9A1 H 0.1811 0.1897 0.1245 0.029 Uiso 1 1 calc R . .
H9A2 H 0.2502 0.2199 0.1123 0.029 Uiso 1 1 calc R . .
C10A C 0.16766(16) 0.19314(18) 0.03202(12) 0.0276(6) Uani 1 1 d . . .
H10A H 0.1843 0.1384 0.0304 0.033 Uiso 1 1 calc R . .
H10B H 0.1154 0.1918 0.0187 0.033 Uiso 1 1 calc R . .
C11A C 0.16254(16) 0.31956(18) -0.00813(12) 0.0309(7) Uani 1 1 d . . .
H11A H 0.1103 0.3190 -0.0216 0.037 Uiso 1 1 calc R . .
H11B H 0.1758 0.3527 -0.0377 0.037 Uiso 1 1 calc R . .
C12A C 0.19274(15) 0.35515(17) 0.05518(12) 0.0257(6) Uani 1 1 d . . .
H12A H 0.2447 0.3604 0.0674 0.031 Uiso 1 1 calc R . .
H12B H 0.1726 0.4086 0.0550 0.031 Uiso 1 1 calc R . .
C13A C 0.16645(16) 0.04657(16) 0.30647(12) 0.0253(6) Uani 1 1 d . . .
N1A N 0.18188(12) 0.28465(13) 0.19928(9) 0.0195(5) Uani 1 1 d . . .
N2A N 0.16197(11) 0.38963(13) 0.25937(9) 0.0198(5) Uani 1 1 d . . .
N3A N 0.17607(12) 0.30472(13) 0.09968(9) 0.0216(5) Uani 1 1 d . . .
O1A O 0.12900(12) 0.51279(12) 0.21784(9) 0.0322(5) Uani 1 1 d . . .
O2A O 0.18737(11) 0.24107(12) -0.00928(8) 0.0304(5) Uani 1 1 d . . .
O3A O 0.21403(10) 0.18493(10) 0.29638(8) 0.0205(4) Uani 1 1 d . . .
O4A O 0.09092(10) 0.15486(12) 0.23298(9) 0.0300(5) Uani 1 1 d . . .
O5A O 0.19008(12) 0.09537(11) 0.20912(9) 0.0338(5) Uani 1 1 d . . .
F1A F 0.14833(9) 0.07341(10) 0.35226(7) 0.0345(4) Uani 1 1 d . . .
F2A F 0.23041(9) 0.01707(10) 0.32864(8) 0.0345(4) Uani 1 1 d . . .
F3A F 0.12201(10) -0.01003(10) 0.27764(8) 0.0373(4) Uani 1 1 d . . .
S1A S 0.16044(4) 0.12557(4) 0.25086(3) 0.02283(16) Uani 1 1 d . . .
C1B C 0.36881(14) 0.33523(16) 0.36569(11) 0.0201(6) Uani 1 1 d . . .
C2B C 0.34839(15) 0.41220(16) 0.37113(12) 0.0233(6) Uani 1 1 d . . .
H2B H 0.3423 0.4482 0.3380 0.028 Uiso 1 1 calc R . .
C3B C 0.33650(15) 0.43834(16) 0.42357(12) 0.0228(6) Uani 1 1 d . . .
C4B C 0.34476(14) 0.39935(16) 0.52691(12) 0.0232(6) Uani 1 1 d . . .
H4B H 0.3316 0.4520 0.5325 0.028 Uiso 1 1 calc R . .
C5B C 0.35810(15) 0.34719(17) 0.57334(12) 0.0239(6) Uani 1 1 d . . .
H5B H 0.3546 0.3630 0.6116 0.029 Uiso 1 1 calc R . .
C6B C 0.37745(14) 0.26847(16) 0.56549(12) 0.0216(6) Uani 1 1 d . . .
H6B H 0.3871 0.2308 0.5980 0.026 Uiso 1 1 calc R . .
C7B C 0.38169(14) 0.24893(15) 0.51084(12) 0.0200(6) Uani 1 1 d . . .
C8B C 0.36882(14) 0.30273(15) 0.46100(11) 0.0189(5) Uani 1 1 d . . .
C9B C 0.40044(16) 0.22747(16) 0.30845(12) 0.0264(6) Uani 1 1 d . . .
H9B1 H 0.3836 0.1926 0.3348 0.032 Uiso 1 1 calc R . .
H9B2 H 0.4525 0.2219 0.3216 0.032 Uiso 1 1 calc R . .
C10B C 0.36637(16) 0.20406(17) 0.24189(12) 0.0267(6) Uani 1 1 d . . .
H10C H 0.3802 0.1491 0.2364 0.032 Uiso 1 1 calc R . .
H10D H 0.3143 0.2054 0.2302 0.032 Uiso 1 1 calc R . .
C11B C 0.36680(16) 0.33466(17) 0.20915(12) 0.0268(6) Uani 1 1 d . . .
H11C H 0.3147 0.3379 0.1971 0.032 Uiso 1 1 calc R . .
H11D H 0.3810 0.3697 0.1812 0.032 Uiso 1 1 calc R . .
C12B C 0.40101(15) 0.36283(17) 0.27445(12) 0.0250(6) Uani 1 1 d . . .
H12C H 0.4530 0.3640 0.2858 0.030 Uiso 1 1 calc R . .
H12D H 0.3847 0.4171 0.2785 0.030 Uiso 1 1 calc R . .
C13B C 0.36714(16) 0.02971(17) 0.50662(13) 0.0276(6) Uani 1 1 d . . .
N1B N 0.37670(12) 0.27976(13) 0.40991(9) 0.0187(5) Uani 1 1 d . . .
N2B N 0.34980(11) 0.37779(13) 0.47151(9) 0.0191(5) Uani 1 1 d . . .
N3B N 0.38216(13) 0.30926(13) 0.31548(10) 0.0245(5) Uani 1 1 d . . .
O1B O 0.31696(11) 0.50321(11) 0.43437(9) 0.0314(5) Uani 1 1 d . . .
O2B O 0.38643(11) 0.25534(12) 0.20214(8) 0.0302(5) Uani 1 1 d . . .
O3B O 0.40736(9) 0.17357(10) 0.50344(8) 0.0197(4) Uani 1 1 d . . .
O4B O 0.28838(10) 0.13746(12) 0.43448(9) 0.0312(5) Uani 1 1 d . . .
O5B O 0.39340(12) 0.09019(12) 0.41434(9) 0.0339(5) Uani 1 1 d . . .
F1B F 0.34642(10) 0.05034(11) 0.55239(8) 0.0398(4) Uani 1 1 d . . .
F2B F 0.43185(10) 0.00319(10) 0.52914(8) 0.0368(4) Uani 1 1 d . . .
F3B F 0.32546(10) -0.02710(10) 0.47467(8) 0.0422(5) Uani 1 1 d . . .
S1B S 0.35931(4) 0.11362(4) 0.45457(3) 0.02252(16) Uani 1 1 d . . .
C1C C 0.55055(13) 0.33289(15) 0.55707(11) 0.0177(5) Uani 1 1 d . . .
C2C C 0.52679(14) 0.40732(16) 0.56564(12) 0.0230(6) Uani 1 1 d . . .
H2C H 0.5154 0.4444 0.5326 0.028 Uiso 1 1 calc R . .
C3C C 0.51898(14) 0.42979(15) 0.62096(12) 0.0207(6) Uani 1 1 d . . .
C4C C 0.54011(14) 0.38699(16) 0.72570(12) 0.0222(6) Uani 1 1 d . . .
H4C H 0.5258 0.4383 0.7333 0.027 Uiso 1 1 calc R . .
C5C C 0.55949(14) 0.33321(16) 0.77107(12) 0.0233(6) Uani 1 1 d . . .
H5C H 0.5592 0.3467 0.8109 0.028 Uiso 1 1 calc R . .
C6C C 0.58044(14) 0.25661(16) 0.76039(11) 0.0208(6) Uani 1 1 d . . .
H6C H 0.5937 0.2179 0.7923 0.025 Uiso 1 1 calc R . .
C7C C 0.58106(14) 0.24028(15) 0.70399(12) 0.0180(5) Uani 1 1 d . . .
C8C C 0.56193(13) 0.29547(15) 0.65473(11) 0.0175(5) Uani 1 1 d . . .
C9C C 0.55963(16) 0.22869(16) 0.48588(12) 0.0251(6) Uani 1 1 d . . .
H9C1 H 0.5107 0.2142 0.4595 0.030 Uiso 1 1 calc R . .
H9C2 H 0.5742 0.1942 0.5229 0.030 Uiso 1 1 calc R . .
C10C C 0.60829(17) 0.21614(18) 0.45059(13) 0.0295(7) Uani 1 1 d . . .
H10E H 0.6578 0.2254 0.4783 0.035 Uiso 1 1 calc R . .
H10F H 0.6044 0.1607 0.4359 0.035 Uiso 1 1 calc R . .
C11C C 0.60048(16) 0.34806(17) 0.42069(13) 0.0285(7) Uani 1 1 d . . .
H11E H 0.5908 0.3843 0.3849 0.034 Uiso 1 1 calc R . .
H11F H 0.6503 0.3559 0.4482 0.034 Uiso 1 1 calc R . .
C12C C 0.55265(15) 0.36874(17) 0.45532(12) 0.0253(6) Uani 1 1 d . . .
H12E H 0.5640 0.4226 0.4731 0.030 Uiso 1 1 calc R . .
H12F H 0.5028 0.3685 0.4266 0.030 Uiso 1 1 calc R . .
C13C C 0.57527(16) 0.02304(16) 0.70107(13) 0.0268(6) Uani 1 1 d . . .
N1C N 0.56560(12) 0.27579(13) 0.60124(9) 0.0192(5) Uani 1 1 d . . .
N2C N 0.54076(11) 0.36831(13) 0.66801(9) 0.0181(5) Uani 1 1 d . . .
N3C N 0.56166(12) 0.31157(13) 0.50485(9) 0.0214(5) Uani 1 1 d . . .
O1C O 0.49672(11) 0.49137(11) 0.63396(9) 0.0305(5) Uani 1 1 d . . .
O2C O 0.59122(12) 0.26836(12) 0.39906(8) 0.0323(5) Uani 1 1 d . . .
O3C O 0.60788(9) 0.16764(10) 0.69232(8) 0.0185(4) Uani 1 1 d . . .
O4C O 0.48615(10) 0.12706(12) 0.63455(9) 0.0289(5) Uani 1 1 d . . .
O5C O 0.58430(11) 0.08483(11) 0.60157(9) 0.0308(5) Uani 1 1 d . . .
F1C F 0.56050(10) 0.04309(10) 0.75032(8) 0.0381(4) Uani 1 1 d . . .
F2C F 0.64138(10) 0.00070(10) 0.71850(9) 0.0397(4) Uani 1 1 d . . .
F3C F 0.53410(10) -0.03637(10) 0.67324(8) 0.0384(4) Uani 1 1 d . . .
S1C S 0.55722(4) 0.10615(4) 0.64742(3) 0.02134(15) Uani 1 1 d . . .
C1D C 0.74630(14) 0.30998(16) 0.71823(12) 0.0203(6) Uani 1 1 d . . .
C2D C 0.71934(14) 0.38544(16) 0.71715(12) 0.0232(6) Uani 1 1 d . . .
H2D H 0.7018 0.4130 0.6788 0.028 Uiso 1 1 calc R . .
C3D C 0.71691(15) 0.42253(16) 0.77010(12) 0.0237(6) Uani 1 1 d . . .
C4D C 0.74472(15) 0.40492(16) 0.88017(12) 0.0239(6) Uani 1 1 d . . .
H4D H 0.7287 0.4576 0.8811 0.029 Uiso 1 1 calc R . .
C5D C 0.76762(15) 0.36238(17) 0.93235(13) 0.0259(6) Uani 1 1 d . . .
H5D H 0.7678 0.3849 0.9701 0.031 Uiso 1 1 calc R . .
C6D C 0.79149(14) 0.28400(17) 0.93141(12) 0.0234(6) Uani 1 1 d . . .
H6D H 0.8080 0.2532 0.9682 0.028 Uiso 1 1 calc R . .
C7D C 0.79014(14) 0.25428(15) 0.87728(12) 0.0190(5) Uani 1 1 d . . .
C8D C 0.76688(14) 0.29750(15) 0.82091(11) 0.0189(5) Uani 1 1 d . . .
C9D C 0.75769(16) 0.19102(16) 0.66072(13) 0.0255(6) Uani 1 1 d . . .
H9D1 H 0.7100 0.1706 0.6363 0.031 Uiso 1 1 calc R . .
H9D2 H 0.7737 0.1650 0.7018 0.031 Uiso 1 1 calc R . .
C10D C 0.80834(17) 0.17260(18) 0.62805(13) 0.0301(7) Uani 1 1 d . . .
H10G H 0.8568 0.1881 0.6549 0.036 Uiso 1 1 calc R . .
H10H H 0.8083 0.1149 0.6207 0.036 Uiso 1 1 calc R . .
C11D C 0.79053(16) 0.29591(17) 0.58092(13) 0.0298(7) Uani 1 1 d . . .
H11G H 0.7790 0.3240 0.5409 0.036 Uiso 1 1 calc R . .
H11H H 0.8386 0.3123 0.6079 0.036 Uiso 1 1 calc R . .
C12D C 0.73853(16) 0.31943(18) 0.61056(12) 0.0296(7) Uani 1 1 d . . .
H12G H 0.7415 0.3771 0.6186 0.035 Uiso 1 1 calc R . .
H12H H 0.6899 0.3069 0.5825 0.035 Uiso 1 1 calc R . .
C13D C 0.78615(15) 0.03785(16) 0.90046(13) 0.0247(6) Uani 1 1 d . . .
N1D N 0.76808(11) 0.26493(13) 0.77030(9) 0.0196(5) Uani 1 1 d . . .
N2D N 0.74407(11) 0.37332(13) 0.82523(10) 0.0204(5) Uani 1 1 d . . .
N3D N 0.75456(12) 0.27668(13) 0.66823(10) 0.0224(5) Uani 1 1 d . . .
O1D O 0.69473(11) 0.48772(11) 0.77586(9) 0.0314(5) Uani 1 1 d . . .
O2D O 0.78989(11) 0.21316(12) 0.57059(9) 0.0313(5) Uani 1 1 d . . .
O3D O 0.81841(9) 0.17859(10) 0.87538(8) 0.0207(4) Uani 1 1 d . . .
O4D O 0.69736(10) 0.13110(12) 0.82275(9) 0.0287(4) Uani 1 1 d . . .
O5D O 0.79663(12) 0.07789(12) 0.79610(9) 0.0328(5) Uani 1 1 d . . .
F1D F 0.76962(9) 0.06744(10) 0.94652(7) 0.0334(4) Uani 1 1 d . . .
F2D F 0.85243(9) 0.01594(10) 0.92165(8) 0.0347(4) Uani 1 1 d . . .
F3D F 0.74608(10) -0.02462(10) 0.87843(8) 0.0366(4) Uani 1 1 d . . .
S1D S 0.76854(4) 0.11023(4) 0.83829(3) 0.02146(15) Uani 1 1 d . . .
C1E C 0.96339(14) 0.32001(15) 0.92582(11) 0.0189(5) Uani 1 1 d . . .
C2E C 0.93989(15) 0.39765(16) 0.92422(12) 0.0231(6) Uani 1 1 d . . .
H2E H 0.9264 0.4263 0.8864 0.028 Uiso 1 1 calc R . .
C3E C 0.93561(14) 0.43431(16) 0.97654(12) 0.0219(6) Uani 1 1 d . . .
C4E C 0.95951(15) 0.41863(16) 1.08573(12) 0.0236(6) Uani 1 1 d . . .
H4E H 0.9458 0.4723 1.0863 0.028 Uiso 1 1 calc R . .
C5E C 0.97958(14) 0.37617(16) 1.13822(12) 0.0231(6) Uani 1 1 d . . .
H5E H 0.9807 0.4000 1.1758 0.028 Uiso 1 1 calc R . .
C6E C 0.99897(14) 0.29613(16) 1.13752(12) 0.0218(6) Uani 1 1 d . . .
H6E H 1.0123 0.2650 1.1741 0.026 Uiso 1 1 calc R . .
C7E C 0.99819(14) 0.26509(15) 1.08411(12) 0.0189(5) Uani 1 1 d . . .
C8E C 0.97871(13) 0.30850(15) 1.02763(11) 0.0187(5) Uani 1 1 d . . .
C9E C 1.00084(16) 0.20554(16) 0.87971(12) 0.0268(6) Uani 1 1 d . . .
H9E1 H 0.9909 0.1737 0.9117 0.032 Uiso 1 1 calc R . .
H9E2 H 1.0528 0.2113 0.8922 0.032 Uiso 1 1 calc R . .
C10E C 0.97208(17) 0.16376(18) 0.81822(13) 0.0315(7) Uani 1 1 d . . .
H10I H 0.9963 0.1121 0.8213 0.038 Uiso 1 1 calc R . .
H10J H 0.9210 0.1534 0.8079 0.038 Uiso 1 1 calc R . .
C11E C 0.94521(16) 0.28209(19) 0.76530(12) 0.0319(7) Uani 1 1 d . . .
H11I H 0.8942 0.2714 0.7555 0.038 Uiso 1 1 calc R . .
H11J H 0.9502 0.3132 0.7308 0.038 Uiso 1 1 calc R . .
C12E C 0.97276(17) 0.32971(17) 0.82365(12) 0.0290(7) Uani 1 1 d . . .
H12I H 1.0225 0.3449 0.8318 0.035 Uiso 1 1 calc R . .
H12J H 0.9445 0.3787 0.8191 0.035 Uiso 1 1 calc R . .
C13E C 0.97523(16) 0.05185(16) 1.10144(13) 0.0252(6) Uani 1 1 d . . .
N1E N 0.98160(12) 0.27526(13) 0.97763(9) 0.0199(5) Uani 1 1 d . . .
N2E N 0.95863(11) 0.38539(13) 1.03126(9) 0.0189(5) Uani 1 1 d . . .
N3E N 0.96847(12) 0.28311(13) 0.87531(9) 0.0217(5) Uani 1 1 d . . .
O1E O 0.91528(11) 0.50130(11) 0.98168(9) 0.0301(5) Uani 1 1 d . . .
O2E O 0.98169(11) 0.20902(12) 0.77028(8) 0.0304(5) Uani 1 1 d . . .
O3E O 1.02248(9) 0.18741(10) 1.08254(8) 0.0203(4) Uani 1 1 d . . .
O4E O 0.90108(10) 0.15041(11) 1.01836(8) 0.0260(4) Uani 1 1 d . . .
O5E O 1.00422(11) 0.08685(11) 1.00397(8) 0.0284(5) Uani 1 1 d . . .
F1E F 0.95481(9) 0.08621(10) 1.14395(7) 0.0339(4) Uani 1 1 d . . .
F2E F 1.03906(9) 0.02378(10) 1.12832(8) 0.0362(4) Uani 1 1 d . . .
F3E F 0.93161(10) -0.00673(10) 1.07675(8) 0.0370(4) Uani 1 1 d . . .
S1E S 0.97111(4) 0.12301(4) 1.04106(3) 0.02045(15) Uani 1 1 d . . .

loop_
_atom_site_aniso_label
_atom_site_aniso_U_11
_atom_site_aniso_U_22
_atom_site_aniso_U_33
_atom_site_aniso_U_23
_atom_site_aniso_U_13
_atom_site_aniso_U_12
C1A 0.0219(13) 0.0225(14) 0.0151(12) 0.0028(10) 0.0086(11) 0.0004(11)
C2A 0.0327(16) 0.0238(15) 0.0181(13) 0.0056(11) 0.0120(12) 0.0039(12)
C3A 0.0295(15) 0.0199(14) 0.0187(13) 0.0047(11) 0.0097(12) 0.0032(12)
C4A 0.0318(15) 0.0219(14) 0.0209(14) -0.0039(11) 0.0136(12) 0.0021(12)
C5A 0.0348(16) 0.0273(15) 0.0170(13) -0.0030(11) 0.0149(12) -0.0006(13)
C6A 0.0270(14) 0.0252(15) 0.0141(12) 0.0011(11) 0.0100(11) 0.0009(12)
C7A 0.0243(14) 0.0179(13) 0.0170(13) 0.0007(10) 0.0103(11) 0.0014(11)
C8A 0.0226(14) 0.0188(14) 0.0159(12) 0.0010(10) 0.0081(11) 0.0011(11)
C9A 0.0356(16) 0.0250(15) 0.0159(13) 0.0021(11) 0.0127(12) 0.0057(13)
C10A 0.0376(17) 0.0326(17) 0.0159(13) -0.0001(12) 0.0137(13) -0.0007(13)
C11A 0.0374(17) 0.0423(19) 0.0176(14) 0.0097(13) 0.0154(13) 0.0056(14)
C12A 0.0335(16) 0.0288(16) 0.0199(14) 0.0060(12) 0.0159(13) 0.0035(13)
C13A 0.0388(17) 0.0197(14) 0.0195(14) 0.0007(11) 0.0128(13) -0.0027(13)
N1A 0.0267(12) 0.0213(12) 0.0138(10) 0.0009(9) 0.0111(10) 0.0018(10)
N2A 0.0274(12) 0.0191(12) 0.0151(11) 0.0012(9) 0.0103(10) 0.0018(10)
N3A 0.0335(13) 0.0234(12) 0.0122(10) 0.0050(9) 0.0131(10) 0.0057(10)
O1A 0.0534(14) 0.0219(11) 0.0239(10) 0.0037(8) 0.0169(10) 0.0094(10)
O2A 0.0424(12) 0.0384(12) 0.0173(10) 0.0036(9) 0.0191(9) 0.0026(10)
O3A 0.0293(10) 0.0188(10) 0.0147(9) 0.0029(7) 0.0095(8) 0.0054(8)
O4A 0.0330(11) 0.0262(11) 0.0246(10) 0.0017(9) 0.0027(9) 0.0016(9)
O5A 0.0636(15) 0.0235(11) 0.0224(10) -0.0029(8) 0.0253(11) 0.0023(10)
F1A 0.0516(11) 0.0368(10) 0.0230(8) 0.0016(7) 0.0227(8) -0.0012(8)
F2A 0.0432(11) 0.0280(9) 0.0311(9) 0.0095(7) 0.0116(8) 0.0087(8)
F3A 0.0515(12) 0.0277(10) 0.0315(10) 0.0001(8) 0.0133(9) -0.0111(8)
S1A 0.0363(4) 0.0185(3) 0.0146(3) 0.0015(3) 0.0101(3) 0.0020(3)
C1B 0.0249(14) 0.0207(14) 0.0156(13) 0.0033(10) 0.0085(11) -0.0001(11)
C2B 0.0320(16) 0.0226(14) 0.0188(13) 0.0035(11) 0.0133(12) 0.0025(12)
C3B 0.0295(15) 0.0179(14) 0.0231(14) 0.0014(11) 0.0121(12) 0.0009(12)
C4B 0.0299(15) 0.0225(15) 0.0220(14) -0.0033(11) 0.0150(12) 0.0015(12)
C5B 0.0308(15) 0.0291(15) 0.0173(13) -0.0053(11) 0.0153(12) -0.0036(12)
C6B 0.0259(14) 0.0252(15) 0.0163(13) 0.0000(11) 0.0109(11) -0.0018(12)
C7B 0.0226(14) 0.0199(14) 0.0189(13) -0.0014(10) 0.0092(11) 0.0001(11)
C8B 0.0215(13) 0.0204(14) 0.0168(13) -0.0011(10) 0.0093(11) -0.0012(11)
C9B 0.0432(18) 0.0237(15) 0.0158(13) 0.0041(11) 0.0148(13) 0.0077(13)
C10B 0.0424(18) 0.0258(15) 0.0162(13) 0.0013(11) 0.0158(13) 0.0009(13)
C11B 0.0386(17) 0.0290(16) 0.0158(13) 0.0047(11) 0.0135(13) 0.0037(13)
C12B 0.0349(16) 0.0273(15) 0.0183(13) 0.0058(11) 0.0160(12) 0.0027(13)
C13B 0.0395(18) 0.0230(15) 0.0240(15) 0.0045(12) 0.0160(14) 0.0008(13)
N1B 0.0283(12) 0.0188(11) 0.0116(10) 0.0001(8) 0.0105(9) 0.0019(9)
N2B 0.0269(12) 0.0180(11) 0.0163(11) -0.0014(9) 0.0126(10) 0.0007(9)
N3B 0.0415(14) 0.0208(12) 0.0155(11) 0.0025(9) 0.0155(11) 0.0052(11)
O1B 0.0512(14) 0.0198(11) 0.0302(11) 0.0032(8) 0.0231(10) 0.0088(9)
O2B 0.0498(13) 0.0304(11) 0.0168(10) 0.0022(8) 0.0195(9) 0.0002(10)
O3B 0.0259(10) 0.0200(10) 0.0142(9) 0.0011(7) 0.0086(8) 0.0041(8)
O4B 0.0310(11) 0.0253(11) 0.0304(11) -0.0006(9) 0.0022(9) 0.0011(9)
O5B 0.0616(15) 0.0243(11) 0.0258(11) -0.0009(9) 0.0278(11) 0.0047(10)
F1B 0.0609(12) 0.0368(10) 0.0329(10) 0.0044(8) 0.0306(9) -0.0003(9)
F2B 0.0443(11) 0.0277(10) 0.0366(10) 0.0078(8) 0.0121(9) 0.0104(8)
F3B 0.0563(12) 0.0254(10) 0.0422(11) -0.0007(8) 0.0142(10) -0.0120(9)
S1B 0.0344(4) 0.0187(3) 0.0159(3) 0.0007(3) 0.0108(3) 0.0022(3)
C1C 0.0221(13) 0.0199(13) 0.0142(12) 0.0017(10) 0.0104(11) -0.0007(11)
C2C 0.0304(15) 0.0233(15) 0.0192(13) 0.0091(11) 0.0137(12) 0.0037(12)
C3C 0.0290(15) 0.0159(14) 0.0208(13) 0.0025(10) 0.0133(12) 0.0005(11)
C4C 0.0282(15) 0.0223(14) 0.0203(13) -0.0041(11) 0.0137(12) 0.0008(12)
C5C 0.0306(15) 0.0279(15) 0.0155(13) -0.0010(11) 0.0130(12) 0.0006(12)
C6C 0.0270(15) 0.0242(15) 0.0139(12) 0.0034(10) 0.0105(11) 0.0021(12)
C7C 0.0218(13) 0.0153(13) 0.0189(13) 0.0002(10) 0.0098(11) 0.0006(11)
C8C 0.0203(13) 0.0183(13) 0.0170(13) 0.0008(10) 0.0105(11) -0.0002(11)
C9C 0.0391(17) 0.0219(15) 0.0181(13) 0.0014(11) 0.0148(13) -0.0006(13)
C10C 0.0442(18) 0.0280(16) 0.0204(14) 0.0015(12) 0.0167(14) 0.0027(14)
C11C 0.0386(17) 0.0312(16) 0.0212(14) 0.0028(12) 0.0174(13) -0.0040(13)
C12C 0.0326(16) 0.0285(16) 0.0178(13) 0.0060(11) 0.0128(12) 0.0013(13)
C13C 0.0379(17) 0.0187(14) 0.0273(15) 0.0036(12) 0.0161(14) -0.0005(13)
N1C 0.0273(12) 0.0192(12) 0.0145(10) 0.0008(9) 0.0116(10) 0.0000(10)
N2C 0.0251(12) 0.0174(11) 0.0153(10) 0.0014(9) 0.0114(9) 0.0022(9)
N3C 0.0335(13) 0.0223(12) 0.0118(10) 0.0021(9) 0.0122(10) 0.0005(10)
O1C 0.0494(13) 0.0197(10) 0.0287(11) 0.0039(8) 0.0217(10) 0.0080(9)
O2C 0.0533(14) 0.0339(12) 0.0166(10) -0.0002(9) 0.0208(10) -0.0021(10)
O3C 0.0243(10) 0.0188(9) 0.0139(9) 0.0027(7) 0.0086(8) 0.0040(8)
O4C 0.0282(11) 0.0269(11) 0.0295(11) -0.0010(9) 0.0078(9) 0.0028(9)
O5C 0.0535(14) 0.0228(10) 0.0240(10) -0.0025(8) 0.0236(10) 0.0006(10)
F1C 0.0598(12) 0.0356(10) 0.0267(9) 0.0038(8) 0.0249(9) -0.0076(9)
F2C 0.0418(11) 0.0302(10) 0.0448(11) 0.0099(8) 0.0125(9) 0.0103(8)
F3C 0.0536(12) 0.0237(9) 0.0390(10) 0.0005(8) 0.0179(9) -0.0116(8)
S1C 0.0303(4) 0.0187(3) 0.0171(3) 0.0012(3) 0.0111(3) 0.0019(3)
C1D 0.0228(14) 0.0239(14) 0.0170(13) 0.0038(11) 0.0105(11) -0.0009(11)
C2D 0.0306(15) 0.0225(15) 0.0181(13) 0.0044(11) 0.0106(12) 0.0026(12)
C3D 0.0303(15) 0.0204(15) 0.0221(14) 0.0049(11) 0.0115(12) 0.0016(12)
C4D 0.0308(15) 0.0208(14) 0.0230(14) -0.0053(11) 0.0131(13) 0.0001(12)
C5D 0.0334(16) 0.0266(15) 0.0211(14) -0.0063(12) 0.0139(13) 0.0001(13)
C6D 0.0296(15) 0.0276(15) 0.0161(13) 0.0007(11) 0.0117(12) -0.0027(12)
C7D 0.0229(14) 0.0170(13) 0.0202(13) 0.0019(10) 0.0114(11) 0.0013(11)
C8D 0.0233(14) 0.0181(13) 0.0174(13) 0.0013(10) 0.0097(11) -0.0005(11)
C9D 0.0381(17) 0.0235(15) 0.0205(14) -0.0012(11) 0.0174(13) 0.0001(13)
C10D 0.0442(18) 0.0278(16) 0.0243(15) 0.0016(12) 0.0196(14) 0.0055(14)
C11D 0.0397(18) 0.0326(17) 0.0233(15) 0.0058(12) 0.0190(14) -0.0009(14)
C12D 0.0407(18) 0.0346(17) 0.0171(14) 0.0083(12) 0.0147(13) 0.0083(14)
C13D 0.0297(16) 0.0220(15) 0.0246(14) 0.0015(11) 0.0125(13) 0.0013(12)
N1D 0.0258(12) 0.0194(12) 0.0160(11) 0.0011(9) 0.0103(10) 0.0007(9)
N2D 0.0267(12) 0.0179(12) 0.0200(11) 0.0004(9) 0.0125(10) 0.0009(10)
N3D 0.0329(13) 0.0231(12) 0.0137(11) 0.0042(9) 0.0115(10) 0.0053(10)
O1D 0.0466(13) 0.0211(11) 0.0290(11) 0.0028(9) 0.0164(10) 0.0098(9)
O2D 0.0479(13) 0.0327(12) 0.0200(10) 0.0011(9) 0.0204(10) 0.0021(10)
O3D 0.0265(10) 0.0197(10) 0.0167(9) 0.0027(7) 0.0086(8) 0.0022(8)
O4D 0.0298(11) 0.0258(11) 0.0258(10) 0.0028(8) 0.0044(9) 0.0016(9)
O5D 0.0551(14) 0.0251(11) 0.0264(11) -0.0023(9) 0.0247(10) 0.0010(10)
F1D 0.0454(11) 0.0387(10) 0.0231(8) 0.0038(7) 0.0209(8) 0.0024(8)
F2D 0.0377(10) 0.0313(10) 0.0344(10) 0.0092(8) 0.0120(8) 0.0118(8)
F3D 0.0504(11) 0.0235(9) 0.0378(10) 0.0032(8) 0.0179(9) -0.0091(8)
S1D 0.0308(4) 0.0190(3) 0.0161(3) 0.0014(3) 0.0102(3) 0.0019(3)
C1E 0.0229(14) 0.0197(14) 0.0153(12) 0.0004(10) 0.0082(11) -0.0022(11)
C2E 0.0324(15) 0.0213(14) 0.0160(13) 0.0039(11) 0.0090(12) 0.0029(12)
C3E 0.0294(15) 0.0182(14) 0.0179(13) 0.0034(11) 0.0083(12) 0.0020(12)
C4E 0.0306(15) 0.0212(14) 0.0236(14) -0.0053(11) 0.0152(13) 0.0004(12)
C5E 0.0308(15) 0.0240(15) 0.0182(13) -0.0037(11) 0.0131(12) -0.0008(12)
C6E 0.0266(15) 0.0274(15) 0.0144(13) 0.0026(11) 0.0109(11) 0.0000(12)
C7E 0.0254(14) 0.0155(13) 0.0186(13) 0.0013(10) 0.0113(11) 0.0001(11)
C8E 0.0221(13) 0.0190(14) 0.0172(13) 0.0005(10) 0.0098(11) 0.0005(11)
C9E 0.0429(18) 0.0246(15) 0.0155(13) 0.0031(11) 0.0137(13) 0.0053(13)
C10E 0.0485(19) 0.0306(17) 0.0232(15) -0.0043(12) 0.0223(14) -0.0053(14)
C11E 0.0380(17) 0.0447(19) 0.0161(14) 0.0039(13) 0.0136(13) 0.0082(15)
C12E 0.0458(18) 0.0280(16) 0.0197(14) 0.0065(12) 0.0196(14) 0.0082(14)
C13E 0.0361(17) 0.0211(15) 0.0234(14) 0.0035(12) 0.0168(13) 0.0012(13)
N1E 0.0280(12) 0.0208(12) 0.0130(10) 0.0028(9) 0.0097(10) 0.0033(10)
N2E 0.0252(12) 0.0173(11) 0.0152(10) 0.0017(9) 0.0085(9) 0.0022(9)
N3E 0.0335(13) 0.0217(12) 0.0132(11) 0.0035(9) 0.0123(10) 0.0064(10)
O1E 0.0462(13) 0.0226(11) 0.0228(10) 0.0029(8) 0.0139(10) 0.0092(9)
O2E 0.0449(13) 0.0339(12) 0.0190(10) -0.0008(9) 0.0195(9) 0.0006(10)
O3E 0.0261(10) 0.0203(10) 0.0156(9) 0.0020(7) 0.0086(8) 0.0031(8)
O4E 0.0275(11) 0.0274(11) 0.0215(10) 0.0018(8) 0.0069(9) 0.0008(9)
O5E 0.0470(13) 0.0221(10) 0.0242(10) -0.0031(8) 0.0226(10) 0.0011(9)
F1E 0.0501(11) 0.0360(10) 0.0235(8) 0.0019(7) 0.0230(8) 0.0023(8)
F2E 0.0422(11) 0.0318(10) 0.0352(10) 0.0140(8) 0.0144(9) 0.0107(8)
F3E 0.0533(12) 0.0269(10) 0.0357(10) 0.0007(8) 0.0217(9) -0.0117(8)
S1E 0.0299(4) 0.0182(3) 0.0158(3) 0.0012(3) 0.0113(3) 0.0015(3)

loop_
_atom_type_symbol
_atom_type_description
_atom_type_scat_dispersion_real
_atom_type_scat_dispersion_imag
_atom_type_scat_source
C C 0.0033 0.0016 'International Tables Vol C Tables 4.2.6.8 and 6.1.1.4'
H H 0.0000 0.0000 'International Tables Vol C Tables 4.2.6.8 and 6.1.1.4'
N N 0.0061 0.0033 'International Tables Vol C Tables 4.2.6.8 and 6.1.1.4'
O O 0.0106 0.0060 'International Tables Vol C Tables 4.2.6.8 and 6.1.1.4'
F F 0.0171 0.0103 'International Tables Vol C Tables 4.2.6.8 and 6.1.1.4'
S S 0.1246 0.1234 'International Tables Vol C Tables 4.2.6.8 and 6.1.1.4'

loop_
_geom_angle_atom_site_label_1
_geom_angle_atom_site_label_2
_geom_angle_atom_site_label_3
_geom_angle
_geom_angle_site_symmetry_1
_geom_angle_site_symmetry_3
_geom_angle_publ_flag
C2A C1A N1A 122.8(2) . . ?
C2A C1A N3A 122.2(2) . . ?
N1A C1A N3A 115.1(2) . . ?
C1A C2A H2A 119.0 . . ?
C1A C2A C3A 122.1(2) . . ?
H2A C2A C3A 119.0 . . ?
C2A C3A N2A 113.4(2) . . ?
C2A C3A O1A 129.1(3) . . ?
N2A C3A O1A 117.4(2) . . ?
H4A C4A C5A 119.8 . . ?
H4A C4A N2A 119.8 . . ?
C5A C4A N2A 120.4(2) . . ?
C4A C5A H5A 119.7 . . ?
C4A C5A C6A 120.6(2) . . ?
H5A C5A C6A 119.7 . . ?
C5A C6A H6A 120.8 . . ?
C5A C6A C7A 118.3(2) . . ?
H6A C6A C7A 120.8 . . ?
C6A C7A C8A 123.1(2) . . ?
C6A C7A O3A 120.3(2) . . ?
C8A C7A O3A 116.4(2) . . ?
C7A C8A N1A 119.9(2) . . ?
C7A C8A N2A 115.6(2) . . ?
N1A C8A N2A 124.5(2) . . ?
H9A1 C9A H9A2 108.2 . . ?
H9A1 C9A C10A 109.7 . . ?
H9A1 C9A N3A 109.7 . . ?
H9A2 C9A C10A 109.7 . . ?
H9A2 C9A N3A 109.7 . . ?
C10A C9A N3A 109.6(2) . . ?
C9A C10A H10A 109.2 . . ?
C9A C10A H10B 109.2 . . ?
C9A C10A O2A 112.0(2) . . ?
H10A C10A H10B 107.9 . . ?
H10A C10A O2A 109.2 . . ?
H10B C10A O2A 109.2 . . ?
H11A C11A H11B 108.0 . . ?
H11A C11A C12A 109.3 . . ?
H11A C11A O2A 109.3 . . ?
H11B C11A C12A 109.3 . . ?
H11B C11A O2A 109.3 . . ?
C12A C11A O2A 111.6(2) . . ?
C11A C12A H12A 109.7 . . ?
C11A C12A H12B 109.7 . . ?
C11A C12A N3A 109.7(2) . . ?
H12A C12A H12B 108.2 . . ?
H12A C12A N3A 109.7 . . ?
H12B C12A N3A 109.7 . . ?
F1A C13A F2A 109.6(2) . . ?
F1A C13A F3A 108.7(2) . . ?
F1A C13A S1A 110.22(19) . . ?
F2A C13A F3A 108.8(2) . . ?
F2A C13A S1A 111.28(19) . . ?
F3A C13A S1A 108.13(19) . . ?
C1A N1A C8A 117.2(2) . . ?
C3A N2A C4A 118.0(2) . . ?
C3A N2A C8A 120.0(2) . . ?
C4A N2A C8A 122.0(2) . . ?
C1A N3A C9A 121.6(2) . . ?
C1A N3A C12A 120.7(2) . . ?
C9A N3A C12A 112.1(2) . . ?
C10A O2A C11A 109.6(2) . . ?
C7A O3A S1A 119.61(17) . . ?
C13A S1A O3A 97.90(12) . . ?
C13A S1A O4A 105.85(13) . . ?
C13A S1A O5A 106.30(13) . . ?
O3A S1A O4A 110.56(11) . . ?
O3A S1A O5A 109.33(12) . . ?
O4A S1A O5A 123.61(13) . . ?
C2B C1B N1B 122.8(2) . . ?
C2B C1B N3B 122.6(2) . . ?
N1B C1B N3B 114.6(2) . . ?
C1B C2B H2B 119.1 . . ?
C1B C2B C3B 121.9(2) . . ?
H2B C2B C3B 119.1 . . ?
C2B C3B N2B 113.4(2) . . ?
C2B C3B O1B 129.3(3) . . ?
N2B C3B O1B 117.4(2) . . ?
H4B C4B C5B 119.6 . . ?
H4B C4B N2B 119.6 . . ?
C5B C4B N2B 120.9(2) . . ?
C4B C5B H5B 120.0 . . ?
C4B C5B C6B 120.1(2) . . ?
H5B C5B C6B 120.0 . . ?
C5B C6B H6B 121.1 . . ?
C5B C6B C7B 117.8(3) . . ?
H6B C6B C7B 121.1 . . ?
C6B C7B C8B 123.7(2) . . ?
C6B C7B O3B 119.2(2) . . ?
C8B C7B O3B 116.8(2) . . ?
C7B C8B N1B 119.9(2) . . ?
C7B C8B N2B 115.6(2) . . ?
N1B C8B N2B 124.5(2) . . ?
H9B1 C9B H9B2 108.3 . . ?
H9B1 C9B C10B 109.9 . . ?
H9B1 C9B N3B 109.9 . . ?
H9B2 C9B C10B 109.9 . . ?
H9B2 C9B N3B 109.9 . . ?
C10B C9B N3B 108.9(2) . . ?
C9B C10B H10C 109.3 . . ?
C9B C10B H10D 109.3 . . ?
C9B C10B O2B 111.7(2) . . ?
H10C C10B H10D 107.9 . . ?
H10C C10B O2B 109.3 . . ?
H10D C10B O2B 109.3 . . ?
H11C C11B H11D 108.0 . . ?
H11C C11B C12B 109.3 . . ?
H11C C11B O2B 109.3 . . ?
H11D C11B C12B 109.3 . . ?
H11D C11B O2B 109.3 . . ?
C12B C11B O2B 111.5(2) . . ?
C11B C12B H12C 109.9 . . ?
C11B C12B H12D 109.9 . . ?
C11B C12B N3B 108.9(2) . . ?
H12C C12B H12D 108.3 . . ?
H12C C12B N3B 109.9 . . ?
H12D C12B N3B 109.9 . . ?
F1B C13B F2B 109.4(2) . . ?
F1B C13B F3B 108.7(2) . . ?
F1B C13B S1B 110.2(2) . . ?
F2B C13B F3B 109.0(2) . . ?
F2B C13B S1B 111.63(19) . . ?
F3B C13B S1B 107.91(19) . . ?
C1B N1B C8B 117.2(2) . . ?
C3B N2B C4B 117.9(2) . . ?
C3B N2B C8B 120.1(2) . . ?
C4B N2B C8B 122.0(2) . . ?
C1B N3B C9B 122.6(2) . . ?
C1B N3B C12B 122.3(2) . . ?
C9B N3B C12B 112.4(2) . . ?
C10B O2B C11B 110.2(2) . . ?
C7B O3B S1B 120.66(17) . . ?
C13B S1B O3B 98.06(12) . . ?
C13B S1B O4B 106.26(13) . . ?
C13B S1B O5B 105.68(13) . . ?
O3B S1B O4B 110.62(11) . . ?
O3B S1B O5B 109.61(12) . . ?
O4B S1B O5B 123.38(13) . . ?
C2C C1C N1C 122.3(2) . . ?
C2C C1C N3C 123.1(2) . . ?
N1C C1C N3C 114.7(2) . . ?
C1C C2C H2C 118.8 . . ?
C1C C2C C3C 122.4(2) . . ?
H2C C2C C3C 118.8 . . ?
C2C C3C N2C 112.8(2) . . ?
C2C C3C O1C 129.3(3) . . ?
N2C C3C O1C 117.9(2) . . ?
H4C C4C C5C 119.9 . . ?
H4C C4C N2C 119.9 . . ?
C5C C4C N2C 120.2(2) . . ?
C4C C5C H5C 119.7 . . ?
C4C C5C C6C 120.6(2) . . ?
H5C C5C C6C 119.7 . . ?
C5C C6C H6C 121.1 . . ?
C5C C6C C7C 117.9(2) . . ?
H6C C6C C7C 121.1 . . ?
C6C C7C C8C 123.6(2) . . ?
C6C C7C O3C 120.3(2) . . ?
C8C C7C O3C 115.8(2) . . ?
C7C C8C N1C 120.1(2) . . ?
C7C C8C N2C 115.4(2) . . ?
N1C C8C N2C 124.5(2) . . ?
H9C1 C9C H9C2 108.1 . . ?
H9C1 C9C C10C 109.6 . . ?
H9C1 C9C N3C 109.6 . . ?
H9C2 C9C C10C 109.6 . . ?
H9C2 C9C N3C 109.6 . . ?
C10C C9C N3C 110.1(2) . . ?
C9C C10C H10E 109.5 . . ?
C9C C10C H10F 109.5 . . ?
C9C C10C O2C 110.9(2) . . ?
H10E C10C H10F 108.0 . . ?
H10E C10C O2C 109.5 . . ?
H10F C10C O2C 109.5 . . ?
H11E C11C H11F 107.9 . . ?
H11E C11C C12C 109.2 . . ?
H11E C11C O2C 109.2 . . ?
H11F C11C C12C 109.2 . . ?
H11F C11C O2C 109.2 . . ?
C12C C11C O2C 112.2(2) . . ?
C11C C12C H12E 109.7 . . ?
C11C C12C H12F 109.7 . . ?
C11C C12C N3C 109.9(2) . . ?
H12E C12C H12F 108.2 . . ?
H12E C12C N3C 109.7 . . ?
H12F C12C N3C 109.7 . . ?
F1C C13C F2C 109.2(2) . . ?
F1C C13C F3C 108.6(2) . . ?
F1C C13C S1C 109.70(19) . . ?
F2C C13C F3C 109.3(2) . . ?
F2C C13C S1C 111.57(19) . . ?
F3C C13C S1C 108.4(2) . . ?
C1C N1C C8C 117.2(2) . . ?
C3C N2C C4C 117.2(2) . . ?
C3C N2C C8C 120.6(2) . . ?
C4C N2C C8C 122.3(2) . . ?
C1C N3C C9C 121.7(2) . . ?
C1C N3C C12C 120.6(2) . . ?
C9C N3C C12C 114.6(2) . . ?
C10C O2C C11C 109.3(2) . . ?
C7C O3C S1C 120.02(16) . . ?
C13C S1C O3C 97.74(12) . . ?
C13C S1C O4C 106.26(13) . . ?
C13C S1C O5C 106.19(13) . . ?
O3C S1C O4C 110.65(11) . . ?
O3C S1C O5C 109.40(12) . . ?
O4C S1C O5C 123.34(13) . . ?
C2D C1D N1D 122.3(2) . . ?
C2D C1D N3D 122.5(2) . . ?
N1D C1D N3D 115.2(2) . . ?
C1D C2D H2D 118.8 . . ?
C1D C2D C3D 122.4(2) . . ?
H2D C2D C3D 118.8 . . ?
C2D C3D N2D 113.1(2) . . ?
C2D C3D O1D 129.4(3) . . ?
N2D C3D O1D 117.5(2) . . ?
H4D C4D C5D 119.6 . . ?
H4D C4D N2D 119.6 . . ?
C5D C4D N2D 120.8(3) . . ?
C4D C5D H5D 120.0 . . ?
C4D C5D C6D 120.0(2) . . ?
H5D C5D C6D 120.0 . . ?
C5D C6D H6D 120.9 . . ?
C5D C6D C7D 118.2(3) . . ?
H6D C6D C7D 120.9 . . ?
C6D C7D C8D 123.7(2) . . ?
C6D C7D O3D 119.7(2) . . ?
C8D C7D O3D 116.4(2) . . ?
C7D C8D N1D 120.1(2) . . ?
C7D C8D N2D 115.0(2) . . ?
N1D C8D N2D 124.9(2) . . ?
H9D1 C9D H9D2 108.3 . . ?
H9D1 C9D C10D 109.8 . . ?
H9D1 C9D N3D 109.8 . . ?
H9D2 C9D C10D 109.8 . . ?
H9D2 C9D N3D 109.8 . . ?
C10D C9D N3D 109.3(2) . . ?
C9D C10D H10G 109.3 . . ?
C9D C10D H10H 109.3 . . ?
C9D C10D O2D 111.7(2) . . ?
H10G C10D H10H 107.9 . . ?
H10G C10D O2D 109.3 . . ?
H10H C10D O2D 109.3 . . ?
H11G C11D H11H 107.9 . . ?
H11G C11D C12D 109.2 . . ?
H11G C11D O2D 109.2 . . ?
H11H C11D C12D 109.2 . . ?
H11H C11D O2D 109.2 . . ?
C12D C11D O2D 111.9(2) . . ?
C11D C12D H12G 109.9 . . ?
C11D C12D H12H 109.9 . . ?
C11D C12D N3D 108.9(2) . . ?
H12G C12D H12H 108.3 . . ?
H12G C12D N3D 109.9 . . ?
H12H C12D N3D 109.9 . . ?
F1D C13D F2D 109.0(2) . . ?
F1D C13D F3D 108.5(2) . . ?
F1D C13D S1D 110.28(19) . . ?
F2D C13D F3D 109.0(2) . . ?
F2D C13D S1D 111.87(19) . . ?
F3D C13D S1D 108.17(19) . . ?
C1D N1D C8D 117.1(2) . . ?
C3D N2D C4D 117.6(2) . . ?
C3D N2D C8D 120.0(2) . . ?
C4D N2D C8D 122.4(2) . . ?
C1D N3D C9D 122.6(2) . . ?
C1D N3D C12D 121.7(2) . . ?
C9D N3D C12D 112.9(2) . . ?
C10D O2D C11D 109.5(2) . . ?
C7D O3D S1D 119.70(17) . . ?
C13D S1D O3D 98.94(12) . . ?
C13D S1D O4D 105.45(12) . . ?
C13D S1D O5D 105.83(13) . . ?
O3D S1D O4D 110.91(11) . . ?
O3D S1D O5D 108.98(12) . . ?
O4D S1D O5D 123.64(13) . . ?
C2E C1E N1E 122.3(2) . . ?
C2E C1E N3E 122.6(2) . . ?
N1E C1E N3E 115.1(2) . . ?
C1E C2E H2E 119.2 . . ?
C1E C2E C3E 121.6(2) . . ?
H2E C2E C3E 119.2 . . ?
C2E C3E N2E 114.0(2) . . ?
C2E C3E O1E 128.6(3) . . ?
N2E C3E O1E 117.4(2) . . ?
H4E C4E C5E 119.6 . . ?
H4E C4E N2E 119.6 . . ?
C5E C4E N2E 120.8(3) . . ?
C4E C5E H5E 120.1 . . ?
C4E C5E C6E 119.9(2) . . ?
H5E C5E C6E 120.1 . . ?
C5E C6E H6E 120.8 . . ?
C5E C6E C7E 118.4(2) . . ?
H6E C6E C7E 120.8 . . ?
C6E C7E C8E 123.6(2) . . ?
C6E C7E O3E 120.0(2) . . ?
C8E C7E O3E 116.2(2) . . ?
C7E C8E N1E 120.3(2) . . ?
C7E C8E N2E 115.0(2) . . ?
N1E C8E N2E 124.7(2) . . ?
H9E1 C9E H9E2 108.2 . . ?
H9E1 C9E C10E 109.6 . . ?
H9E1 C9E N3E 109.6 . . ?
H9E2 C9E C10E 109.6 . . ?
H9E2 C9E N3E 109.6 . . ?
C10E C9E N3E 110.1(2) . . ?
C9E C10E H10I 109.3 . . ?
C9E C10E H10J 109.3 . . ?
C9E C10E O2E 111.8(2) . . ?
H10I C10E H10J 107.9 . . ?
H10I C10E O2E 109.3 . . ?
H10J C10E O2E 109.3 . . ?
H11I C11E H11J 107.9 . . ?
H11I C11E C12E 109.2 . . ?
H11I C11E O2E 109.2 . . ?
H11J C11E C12E 109.2 . . ?
H11J C11E O2E 109.2 . . ?
C12E C11E O2E 112.2(2) . . ?
C11E C12E H12I 109.7 . . ?
C11E C12E H12J 109.7 . . ?
C11E C12E N3E 109.6(2) . . ?
H12I C12E H12J 108.2 . . ?
H12I C12E N3E 109.7 . . ?
H12J C12E N3E 109.7 . . ?
F1E C13E F2E 108.8(2) . . ?
F1E C13E F3E 108.3(2) . . ?
F1E C13E S1E 109.70(19) . . ?
F2E C13E F3E 109.3(2) . . ?
F2E C13E S1E 111.85(18) . . ?
F3E C13E S1E 108.90(19) . . ?
C1E N1E C8E 117.4(2) . . ?
C3E N2E C4E 117.7(2) . . ?
C3E N2E C8E 119.9(2) . . ?
C4E N2E C8E 122.4(2) . . ?
C1E N3E C9E 121.6(2) . . ?
C1E N3E C12E 120.0(2) . . ?
C9E N3E C12E 112.8(2) . . ?
C10E O2E C11E 108.7(2) . . ?
C7E O3E S1E 120.01(17) . . ?
C13E S1E O3E 98.59(12) . . ?
C13E S1E O4E 105.63(12) . . ?
C13E S1E O5E 106.21(12) . . ?
O3E S1E O4E 111.11(11) . . ?
O3E S1E O5E 108.58(12) . . ?
O4E S1E O5E 123.61(12) . . ?

loop_
_geom_bond_atom_site_label_1
_geom_bond_atom_site_label_2
_geom_bond_distance
_geom_bond_site_symmetry_2
_geom_bond_publ_flag
C1A C2A 1.381(4) . ?
C1A N1A 1.349(3) . ?
C1A N3A 1.362(3) . ?
C2A H2A 0.950 . ?
C2A C3A 1.384(4) . ?
C3A N2A 1.454(3) . ?
C3A O1A 1.220(3) . ?
C4A H4A 0.950 . ?
C4A C5A 1.344(4) . ?
C4A N2A 1.370(3) . ?
C5A H5A 0.950 . ?
C5A C6A 1.398(4) . ?
C6A H6A 0.950 . ?
C6A C7A 1.342(3) . ?
C7A C8A 1.417(3) . ?
C7A O3A 1.399(3) . ?
C8A N1A 1.304(3) . ?
C8A N2A 1.377(3) . ?
C9A H9A1 0.990 . ?
C9A H9A2 0.990 . ?
C9A C10A 1.500(4) . ?
C9A N3A 1.456(3) . ?
C10A H10A 0.990 . ?
C10A H10B 0.990 . ?
C10A O2A 1.412(3) . ?
C11A H11A 0.990 . ?
C11A H11B 0.990 . ?
C11A C12A 1.496(4) . ?
C11A O2A 1.421(4) . ?
C12A H12A 0.990 . ?
C12A H12B 0.990 . ?
C12A N3A 1.464(3) . ?
C13A F1A 1.317(3) . ?
C13A F2A 1.309(3) . ?
C13A F3A 1.319(3) . ?
C13A S1A 1.826(3) . ?
O3A S1A 1.573(2) . ?
O4A S1A 1.407(2) . ?
O5A S1A 1.400(2) . ?
C1B C2B 1.383(4) . ?
C1B N1B 1.353(3) . ?
C1B N3B 1.354(3) . ?
C2B H2B 0.950 . ?
C2B C3B 1.388(4) . ?
C3B N2B 1.460(3) . ?
C3B O1B 1.220(3) . ?
C4B H4B 0.950 . ?
C4B C5B 1.339(4) . ?
C4B N2B 1.369(3) . ?
C5B H5B 0.950 . ?
C5B C6B 1.416(4) . ?
C6B H6B 0.950 . ?
C6B C7B 1.337(3) . ?
C7B C8B 1.416(3) . ?
C7B O3B 1.408(3) . ?
C8B N1B 1.305(3) . ?
C8B N2B 1.371(3) . ?
C9B H9B1 0.990 . ?
C9B H9B2 0.990 . ?
C9B C10B 1.497(4) . ?
C9B N3B 1.454(3) . ?
C10B H10C 0.990 . ?
C10B H10D 0.990 . ?
C10B O2B 1.422(3) . ?
C11B H11C 0.990 . ?
C11B H11D 0.990 . ?
C11B C12B 1.496(4) . ?
C11B O2B 1.423(3) . ?
C12B H12C 0.990 . ?
C12B H12D 0.990 . ?
C12B N3B 1.456(3) . ?
C13B F1B 1.315(3) . ?
C13B F2B 1.304(3) . ?
C13B F3B 1.317(3) . ?
C13B S1B 1.829(3) . ?
O3B S1B 1.5697(19) . ?
O4B S1B 1.400(2) . ?
O5B S1B 1.397(2) . ?
C1C C2C 1.385(4) . ?
C1C N1C 1.358(3) . ?
C1C N3C 1.352(3) . ?
C2C H2C 0.950 . ?
C2C C3C 1.395(4) . ?
C3C N2C 1.454(3) . ?
C3C O1C 1.213(3) . ?
C4C H4C 0.950 . ?
C4C C5C 1.336(4) . ?
C4C N2C 1.374(3) . ?
C5C H5C 0.950 . ?
C5C C6C 1.410(4) . ?
C6C H6C 0.950 . ?
C6C C7C 1.336(3) . ?
C7C C8C 1.414(3) . ?
C7C O3C 1.406(3) . ?
C8C N1C 1.307(3) . ?
C8C N2C 1.373(3) . ?
C9C H9C1 0.990 . ?
C9C H9C2 0.990 . ?
C9C C10C 1.499(4) . ?
C9C N3C 1.463(3) . ?
C10C H10E 0.990 . ?
C10C H10F 0.990 . ?
C10C O2C 1.422(3) . ?
C11C H11E 0.990 . ?
C11C H11F 0.990 . ?
C11C C12C 1.499(4) . ?
C11C O2C 1.425(4) . ?
C12C H12E 0.990 . ?
C12C H12F 0.990 . ?
C12C N3C 1.458(3) . ?
C13C F1C 1.319(3) . ?
C13C F2C 1.307(3) . ?
C13C F3C 1.316(3) . ?
C13C S1C 1.822(3) . ?
O3C S1C 1.5646(19) . ?
O4C S1C 1.405(2) . ?
O5C S1C 1.4013(19) . ?
C1D C2D 1.383(4) . ?
C1D N1D 1.358(3) . ?
C1D N3D 1.347(3) . ?
C2D H2D 0.950 . ?
C2D C3D 1.391(4) . ?
C3D N2D 1.455(3) . ?
C3D O1D 1.214(3) . ?
C4D H4D 0.950 . ?
C4D C5D 1.337(4) . ?
C4D N2D 1.373(3) . ?
C5D H5D 0.950 . ?
C5D C6D 1.412(4) . ?
C6D H6D 0.950 . ?
C6D C7D 1.339(3) . ?
C7D C8D 1.419(3) . ?
C7D O3D 1.407(3) . ?
C8D N1D 1.300(3) . ?
C8D N2D 1.377(3) . ?
C9D H9D1 0.990 . ?
C9D H9D2 0.990 . ?
C9D C10D 1.505(4) . ?
C9D N3D 1.461(3) . ?
C10D H10G 0.990 . ?
C10D H10H 0.990 . ?
C10D O2D 1.421(3) . ?
C11D H11G 0.990 . ?
C11D H11H 0.990 . ?
C11D C12D 1.498(4) . ?
C11D O2D 1.417(4) . ?
C12D H12G 0.990 . ?
C12D H12H 0.990 . ?
C12D N3D 1.447(3) . ?
C13D F1D 1.322(3) . ?
C13D F2D 1.306(3) . ?
C13D F3D 1.317(3) . ?
C13D S1D 1.822(3) . ?
O3D S1D 1.5716(19) . ?
O4D S1D 1.399(2) . ?
O5D S1D 1.402(2) . ?
C1E C2E 1.391(4) . ?
C1E N1E 1.351(3) . ?
C1E N3E 1.359(3) . ?
C2E H2E 0.950 . ?
C2E C3E 1.388(4) . ?
C3E N2E 1.442(3) . ?
C3E O1E 1.224(3) . ?
C4E H4E 0.950 . ?
C4E C5E 1.341(4) . ?
C4E N2E 1.372(3) . ?
C5E H5E 0.950 . ?
C5E C6E 1.409(4) . ?
C6E H6E 0.950 . ?
C6E C7E 1.336(3) . ?
C7E C8E 1.425(3) . ?
C7E O3E 1.406(3) . ?
C8E N1E 1.304(3) . ?
C8E N2E 1.372(3) . ?
C9E H9E1 0.990 . ?
C9E H9E2 0.990 . ?
C9E C10E 1.506(4) . ?
C9E N3E 1.452(3) . ?
C10E H10I 0.990 . ?
C10E H10J 0.990 . ?
C10E O2E 1.415(3) . ?
C11E H11I 0.990 . ?
C11E H11J 0.990 . ?
C11E C12E 1.497(4) . ?
C11E O2E 1.421(4) . ?
C12E H12I 0.990 . ?
C12E H12J 0.990 . ?
C12E N3E 1.458(3) . ?
C13E F1E 1.327(3) . ?
C13E F2E 1.306(3) . ?
C13E F3E 1.313(3) . ?
C13E S1E 1.821(3) . ?
O3E S1E 1.5724(19) . ?
O4E S1E 1.402(2) . ?
O5E S1E 1.4011(19) . ?
